data_4344513
loop_
_publ_author_name
'Ford, J.E.'
'Meyer, G.'
'Corbett, J.D.'

_publ_section_title
;
 Lithium Intercalation Compounds of Yttrium and Gadolinium Monochloride:
 Synthesis and Structure
;
_journal_name_full 'Inorganic Chemistry'
_journal_page_first 2094
_journal_page_last 2098
_journal_volume 23
_journal_year 1984
_chemical_formula_sum 'Cl Li0.07 Y'
_chemical_name_systematic 'Li.07 Y Cl'
_space_group_IT_number 166
_symmetry_space_group_name_Hall '-R 3 2"'
_symmetry_space_group_name_H-M 'R -3 m :H'
_cell_angle_alpha 90
_cell_angle_beta 90
_cell_angle_gamma 120
_cell_formula_units_Z 6
_cell_length_a 3.7513
_cell_length_b 3.7513
_cell_length_c 27.803
_cell_volume 338.833
_citation_journal_id_ASTM INOCAJ
_cod_data_source_file Ford_INOCAJ_1984_1837.cif
_cod_data_source_block Cl1Li0.07Y1
_cod_original_cell_volume 338.8332
_cod_original_formula_sum 'Cl1 Li0.07 Y1'
_cod_database_code 4344513

loop_
_symmetry_equiv_pos_as_xyz
x,y,z
-y,x-y,z
-x+y,-x,z
y,x,-z
-x,-x+y,-z
x-y,-y,-z
-x,-y,-z
y,-x+y,-z
x-y,x,-z
-y,-x,z
x,x-y,z
-x+y,y,z
x+2/3,y+1/3,z+1/3
-y+2/3,x-y+1/3,z+1/3
-x+y+2/3,-x+1/3,z+1/3
y+2/3,x+1/3,-z+1/3
-x+2/3,-x+y+1/3,-z+1/3
x-y+2/3,-y+1/3,-z+1/3
-x+2/3,-y+1/3,-z+1/3
y+2/3,-x+y+1/3,-z+1/3
x-y+2/3,x+1/3,-z+1/3
-y+2/3,-x+1/3,z+1/3
x+2/3,x-y+1/3,z+1/3
-x+y+2/3,y+1/3,z+1/3
x+1/3,y+2/3,z+2/3
-y+1/3,x-y+2/3,z+2/3
-x+y+1/3,-x+2/3,z+2/3
y+1/3,x+2/3,-z+2/3
-x+1/3,-x+y+2/3,-z+2/3
x-y+1/3,-y+2/3,-z+2/3
-x+1/3,-y+2/3,-z+2/3
y+1/3,-x+y+2/3,-z+2/3
x-y+1/3,x+2/3,-z+2/3
-y+1/3,-x+2/3,z+2/3
x+1/3,x-y+2/3,z+2/3
-x+y+1/3,y+2/3,z+2/3

loop_
_atom_site_label
_atom_site_type_symbol
_atom_site_fract_x
_atom_site_fract_y
_atom_site_fract_z
_atom_site_occupancy
_atom_site_U_iso_or_equiv
Y1 Y+1 0 0 0.21583 1 0.0
Li1 Li 0 0 0 0.15 0.0
Cl1 Cl-1 0 0 0.3884 1 0.0
